data_7125719
loop_
_publ_author_name
'Zhang, Jin'
'Yao, Wan-Wan'
'Sang, Lei'
'Pan, Xue-Wei'
'Wang, Xiao-Zu'
'Liu, Wen-Long'
'Wang, Lifeng'
'Ren, Xiao-Ming'

_publ_section_title
;
 Multi-step structural phase transitions with novel symmetry breaking and
 inverse symmetry breaking characteristics in a
 [Ag<sub>4</sub>I<sub>6</sub>]<sup>2-</sup> cluster hybrid crystal.
;
_journal_issue 3
_journal_name_full 'Chemical communications (Cambridge, England)'
_journal_page_first 462
_journal_page_last 465
_journal_paper_doi 10.1039/c9cc08394d
_journal_volume 56
_journal_year 2020
_chemical_formula_moiety 'C18 H38 Ag4 I6 N4'
_chemical_formula_sum 'C18 H38 Ag4 I6 N4'
_chemical_formula_weight 1503.40
_space_group_crystal_system orthorhombic
_space_group_IT_number 61
_space_group_name_Hall '-P 2ac 2ab'
_space_group_name_H-M_alt 'P b c a'
_atom_sites_solution_hydrogens geom
_atom_sites_solution_primary iterative
_audit_creation_date 2019-11-21
_audit_creation_method
;
Olex2 1.3
(compiled 2019.09.11 svn.r3662 for OlexSys, GUI svn.r5938)
;
_audit_update_record
;
2019-11-22 deposited with the CCDC.	2019-12-03 downloaded from the CCDC.
;
_cell_angle_alpha 90
_cell_angle_beta 90
_cell_angle_gamma 90
_cell_formula_units_Z 4
_cell_length_a 14.9129(5)
_cell_length_b 14.9759(6)
_cell_length_c 15.1499(5)
_cell_measurement_reflns_used 9930
_cell_measurement_temperature 293
_cell_measurement_theta_max 27.285
_cell_measurement_theta_min 2.350
_cell_volume 3383.5(2)
_computing_cell_refinement 'SAINT v8.37A (Bruker, 2015)'
_computing_data_reduction 'SAINT v8.37A (Bruker, 2015)'
_computing_molecular_graphics 'Olex2 1.3 (Dolomanov et al., 2009)'
_computing_publication_material 'Olex2 1.3 (Dolomanov et al., 2009)'
_computing_structure_refinement 'ShelXL 2014/7 (Sheldrick, 2015)'
_computing_structure_solution 'olex2.solve 1.3 (Bourhis et al., 2015)'
_diffrn_ambient_temperature 293
_diffrn_measured_fraction_theta_full 0.999
_diffrn_measured_fraction_theta_max 0.999
_diffrn_measurement_device_type 'CCD area detector'
_diffrn_measurement_method 'phi and omega scans'
_diffrn_radiation_monochromator graphite
_diffrn_radiation_type MoK\a
_diffrn_radiation_wavelength 0.71073
_diffrn_reflns_av_R_equivalents 0.0381
_diffrn_reflns_av_unetI/netI 0.0229
_diffrn_reflns_Laue_measured_fraction_full 0.999
_diffrn_reflns_Laue_measured_fraction_max 0.999
_diffrn_reflns_limit_h_max 19
_diffrn_reflns_limit_h_min -19
_diffrn_reflns_limit_k_max 19
_diffrn_reflns_limit_k_min -15
_diffrn_reflns_limit_l_max 19
_diffrn_reflns_limit_l_min -16
_diffrn_reflns_number 35814
_diffrn_reflns_point_group_measured_fraction_full 0.999
_diffrn_reflns_point_group_measured_fraction_max 0.999
_diffrn_reflns_theta_full 25.242
_diffrn_reflns_theta_max 27.556
_diffrn_reflns_theta_min 2.689
_exptl_absorpt_coefficient_mu 7.771
_exptl_absorpt_correction_T_max 0.7456
_exptl_absorpt_correction_T_min 0.5162
_exptl_absorpt_correction_type multi-scan
_exptl_absorpt_process_details
'SADABS-2016/2 (Bruker,2016/2) was used for absorption correction. wR2(int) was 0.0804 before and 0.0486 after correction. The Ratio of minimum to maximum transmission is 0.6923. The \l/2 correction factor is Not present.'
_exptl_crystal_colour 'clear light colourless'
_exptl_crystal_colour_lustre clear
_exptl_crystal_colour_modifier light
_exptl_crystal_colour_primary colourless
_exptl_crystal_density_diffrn 2.951
_exptl_crystal_description irregular
_exptl_crystal_F_000 2720
_exptl_crystal_size_max 0.08
_exptl_crystal_size_mid 0.06
_exptl_crystal_size_min 0.05
_refine_diff_density_max 3.307
_refine_diff_density_min -1.981
_refine_diff_density_rms 0.204
_refine_ls_extinction_method none
_refine_ls_goodness_of_fit_ref 1.066
_refine_ls_hydrogen_treatment constr
_refine_ls_matrix_type full
_refine_ls_number_parameters 146
_refine_ls_number_reflns 3907
_refine_ls_number_restraints 0
_refine_ls_restrained_S_all 1.066
_refine_ls_R_factor_all 0.0640
_refine_ls_R_factor_gt 0.0482
_refine_ls_shift/su_max 0.001
_refine_ls_shift/su_mean 0.000
_refine_ls_structure_factor_coef Fsqd
_refine_ls_weighting_details 'w=1/[\s^2^(Fo^2^)+(0.0432P)^2^+43.0448P] where P=(Fo^2^+2Fc^2^)/3'
_refine_ls_weighting_scheme calc
_refine_ls_wR_factor_gt 0.1109
_refine_ls_wR_factor_ref 0.1182
_reflns_Friedel_coverage 0.000
_reflns_number_gt 3154
_reflns_number_total 3907
_reflns_threshold_expression 'I > 2\s(I)'
_cod_data_source_file c9cc08394d2.cif
_cod_data_source_block c3-20
_cod_database_code 7125719
_shelx_shelxl_version_number 2014/7
_shelx_space_group_comment
;
The symmetry employed for this shelxl refinement is uniquely defined
by the following loop, which should always be used as a source of
symmetry information in preference to the above space-group names.
They are only intended as comments.
;
_shelx_estimated_absorpt_t_max 0.697
_shelx_estimated_absorpt_t_min 0.575
_olex2_refinement_description
;
1. Fixed Uiso
 At 1.2 times of:
  All C(H,H) groups
 At 1.5 times of:
  All C(H,H,H) groups
2.a Secondary CH2 refined with riding coordinates:
 C1(H1A,H1B), C2(H2A,H2B), C3(H3A,H3B), C4(H4A,H4B), C5(H5A,H5B), C6(H6A,H6B),
 C7(H7A,H7B), C8(H8A,H8B)
2.b Idealised Me refined as rotating group:
 C9(H9A,H9B,H9C)
;
_olex2_submission_special_instructions 'No special instructions were received'

loop_
_space_group_symop_operation_xyz
'x, y, z'
'-x+1/2, -y, z+1/2'
'-x, y+1/2, -z+1/2'
'x+1/2, -y+1/2, -z'
'-x, -y, -z'
'x-1/2, y, -z-1/2'
'x, -y-1/2, z-1/2'
'-x-1/2, y-1/2, z'

loop_
_atom_site_label
_atom_site_type_symbol
_atom_site_fract_x
_atom_site_fract_y
_atom_site_fract_z
_atom_site_U_iso_or_equiv
_atom_site_adp_type
_atom_site_occupancy
_atom_site_site_symmetry_order
_atom_site_calc_flag
_atom_site_refinement_flags_posn
_atom_site_refinement_flags_adp
I1 I 0.53720(4) 0.52866(4) 0.73751(4) 0.04199(16) Uani 1 1 d . .
I2 I 0.32473(5) 0.45961(4) 0.53382(4) 0.04992(18) Uani 1 1 d . .
I3 I 0.55237(4) 0.26842(4) 0.52536(4) 0.04827(18) Uani 1 1 d . .
Ag1 Ag 0.41994(6) 0.60643(6) 0.61307(5) 0.0554(2) Uani 1 1 d . .
Ag2 Ag 0.53034(8) 0.44491(6) 0.57423(6) 0.0757(3) Uani 1 1 d . .
N1 N 0.3120(5) 0.6912(5) 0.6981(4) 0.0366(15) Uani 1 1 d . .
N2 N 0.1991(4) 0.7864(4) 0.7858(4) 0.0281(13) Uani 1 1 d . .
C1 C 0.2869(6) 0.6470(6) 0.7818(6) 0.043(2) Uani 1 1 d . .
H1A H 0.3408 0.6324 0.8146 0.052 Uiso 1 1 calc R U
H1B H 0.2559 0.5916 0.7687 0.052 Uiso 1 1 calc R U
C2 C 0.2269(6) 0.7057(5) 0.8383(5) 0.0362(18) Uani 1 1 d . .
H2A H 0.1742 0.6724 0.8565 0.043 Uiso 1 1 calc R U
H2B H 0.2589 0.7243 0.8909 0.043 Uiso 1 1 calc R U
C3 C 0.3513(6) 0.7804(6) 0.7201(6) 0.043(2) Uani 1 1 d . .
H3A H 0.3726 0.8089 0.6666 0.051 Uiso 1 1 calc R U
H3B H 0.4021 0.7725 0.7594 0.051 Uiso 1 1 calc R U
C4 C 0.2814(5) 0.8402(5) 0.7646(6) 0.0358(18) Uani 1 1 d . .
H4A H 0.3061 0.8653 0.8184 0.043 Uiso 1 1 calc R U
H4B H 0.2657 0.8890 0.7255 0.043 Uiso 1 1 calc R U
C5 C 0.2307(6) 0.7052(6) 0.6462(6) 0.045(2) Uani 1 1 d . .
H5A H 0.2074 0.6480 0.6271 0.054 Uiso 1 1 calc R U
H5B H 0.2451 0.7399 0.5940 0.054 Uiso 1 1 calc R U
C6 C 0.1582(5) 0.7546(6) 0.7004(5) 0.0361(18) Uani 1 1 d . .
H6A H 0.1356 0.8052 0.6671 0.043 Uiso 1 1 calc R U
H6B H 0.1085 0.7147 0.7126 0.043 Uiso 1 1 calc R U
C7 C 0.1303(5) 0.8421(6) 0.8334(6) 0.0386(19) Uani 1 1 d . .
H7A H 0.1197 0.8959 0.7993 0.046 Uiso 1 1 calc R U
H7B H 0.0744 0.8090 0.8353 0.046 Uiso 1 1 calc R U
C8 C 0.1545(7) 0.8685(8) 0.9253(7) 0.059(3) Uani 1 1 d . .
H8A H 0.2151 0.8919 0.9261 0.071 Uiso 1 1 calc R U
H8B H 0.1526 0.8164 0.9633 0.071 Uiso 1 1 calc R U
C9 C 0.0903(7) 0.9390(8) 0.9603(7) 0.058(3) Uani 1 1 d . .
H9A H 0.0988 0.9936 0.9283 0.088 Uiso 1 1 calc R U
H9B H 0.1019 0.9490 1.0218 0.088 Uiso 1 1 calc R U
H9C H 0.0297 0.9188 0.9528 0.088 Uiso 1 1 calc R U

loop_
_atom_site_aniso_label
_atom_site_aniso_U_11
_atom_site_aniso_U_22
_atom_site_aniso_U_33
_atom_site_aniso_U_23
_atom_site_aniso_U_13
_atom_site_aniso_U_12
I1 0.0445(3) 0.0435(3) 0.0380(3) -0.0005(2) -0.0016(2) -0.0055(2)
I2 0.0591(4) 0.0416(3) 0.0491(4) 0.0002(3) -0.0042(3) 0.0020(3)
I3 0.0541(4) 0.0483(4) 0.0424(3) 0.0007(3) -0.0006(3) 0.0011(3)
Ag1 0.0667(5) 0.0555(5) 0.0439(4) -0.0055(3) 0.0058(4) 0.0203(4)
Ag2 0.1180(9) 0.0637(6) 0.0455(4) -0.0072(4) -0.0009(5) 0.0396(5)
N1 0.045(4) 0.035(4) 0.030(3) -0.001(3) 0.001(3) 0.003(3)
N2 0.025(3) 0.029(3) 0.031(3) 0.002(3) 0.000(2) -0.001(2)
C1 0.051(5) 0.039(5) 0.038(4) 0.004(4) -0.003(4) 0.010(4)
C2 0.040(4) 0.038(4) 0.031(4) 0.007(3) 0.002(3) -0.002(4)
C3 0.036(4) 0.044(5) 0.048(5) -0.007(4) 0.010(4) -0.008(4)
C4 0.036(4) 0.032(4) 0.040(4) 0.001(3) -0.003(3) -0.010(3)
C5 0.058(6) 0.046(5) 0.031(4) -0.007(4) -0.008(4) 0.005(4)
C6 0.035(4) 0.038(4) 0.035(4) 0.001(3) -0.014(3) 0.002(3)
C7 0.029(4) 0.047(5) 0.039(4) -0.005(4) 0.000(3) 0.007(4)
C8 0.045(5) 0.088(8) 0.045(5) -0.019(5) -0.003(4) 0.020(5)
C9 0.054(6) 0.061(7) 0.061(6) -0.015(5) 0.005(5) 0.017(5)

loop_
_atom_type_symbol
_atom_type_description
_atom_type_scat_dispersion_real
_atom_type_scat_dispersion_imag
_atom_type_scat_source
C C 0.0033 0.0016 'International Tables Vol C Tables 4.2.6.8 and 6.1.1.4'
H H 0.0000 0.0000 'International Tables Vol C Tables 4.2.6.8 and 6.1.1.4'
Ag Ag -0.8971 1.1015 'International Tables Vol C Tables 4.2.6.8 and 6.1.1.4'
I I -0.4742 1.8119 'International Tables Vol C Tables 4.2.6.8 and 6.1.1.4'
N N 0.0061 0.0033 'International Tables Vol C Tables 4.2.6.8 and 6.1.1.4'

loop_
_geom_angle_atom_site_label_1
_geom_angle_atom_site_label_2
_geom_angle_atom_site_label_3
_geom_angle
_geom_angle_site_symmetry_1
_geom_angle_site_symmetry_3
Ag2 I1 Ag1 64.43(3) . .
Ag1 I2 Ag2 61.24(3) . 5_666
Ag1 I2 Ag2 59.33(3) . .
Ag2 I2 Ag2 56.45(3) 5_666 .
Ag2 I3 Ag1 65.45(3) . 5_666
I1 Ag1 I2 105.59(3) . .
I1 Ag1 I3 132.43(4) . 5_666
I1 Ag1 Ag2 111.65(3) . 5_666
I1 Ag1 Ag2 57.01(3) . .
I2 Ag1 Ag2 62.40(3) . 5_666
I2 Ag1 Ag2 64.59(3) . .
I3 Ag1 I2 105.52(3) 5_666 .
I3 Ag1 Ag2 56.03(3) 5_666 5_666
I3 Ag1 Ag2 107.98(3) 5_666 .
Ag2 Ag1 Ag2 58.33(3) . 5_666
N1 Ag1 I1 105.84(16) . .
N1 Ag1 I2 107.14(17) . .
N1 Ag1 I3 98.23(16) . 5_666
N1 Ag1 Ag2 142.51(16) . 5_666
N1 Ag1 Ag2 153.73(16) . .
I1 Ag2 I2 100.28(3) . .
I1 Ag2 I2 103.84(4) . 5_666
I1 Ag2 Ag1 58.56(3) . .
I1 Ag2 Ag1 160.01(5) . 5_666
I1 Ag2 Ag2 116.15(5) . 5_666
I2 Ag2 I2 123.55(3) 5_666 .
I3 Ag2 I1 131.79(4) . .
I3 Ag2 I2 102.66(3) . 5_666
I3 Ag2 I2 97.53(4) . .
I3 Ag2 Ag1 58.52(3) . 5_666
I3 Ag2 Ag1 153.29(5) . .
I3 Ag2 Ag2 111.67(5) . 5_666
Ag1 Ag2 I2 56.08(3) . .
Ag1 Ag2 I2 96.67(4) . 5_666
Ag1 Ag2 I2 56.36(3) 5_666 5_666
Ag1 Ag2 I2 94.26(3) 5_666 .
Ag1 Ag2 Ag1 121.67(3) . 5_666
Ag2 Ag2 I2 60.59(4) 5_666 .
Ag2 Ag2 I2 62.97(4) 5_666 5_666
Ag2 Ag2 Ag1 61.64(3) 5_666 .
Ag2 Ag2 Ag1 60.03(3) 5_666 5_666
C1 N1 Ag1 112.9(5) . .
C1 N1 C3 107.9(7) . .
C3 N1 Ag1 109.1(5) . .
C5 N1 Ag1 110.0(5) . .
C5 N1 C1 108.3(7) . .
C5 N1 C3 108.5(7) . .
C2 N2 C6 108.2(6) . .
C2 N2 C7 112.3(6) . .
C4 N2 C2 108.6(6) . .
C4 N2 C6 108.4(6) . .
C4 N2 C7 111.2(6) . .
C7 N2 C6 108.1(6) . .
N1 C1 H1A 109.2 . .
N1 C1 H1B 109.2 . .
N1 C1 C2 112.0(7) . .
H1A C1 H1B 107.9 . .
C2 C1 H1A 109.2 . .
C2 C1 H1B 109.2 . .
N2 C2 C1 109.2(6) . .
N2 C2 H2A 109.8 . .
N2 C2 H2B 109.8 . .
C1 C2 H2A 109.8 . .
C1 C2 H2B 109.8 . .
H2A C2 H2B 108.3 . .
N1 C3 H3A 109.5 . .
N1 C3 H3B 109.5 . .
N1 C3 C4 110.7(7) . .
H3A C3 H3B 108.1 . .
C4 C3 H3A 109.5 . .
C4 C3 H3B 109.5 . .
N2 C4 C3 109.7(6) . .
N2 C4 H4A 109.7 . .
N2 C4 H4B 109.7 . .
C3 C4 H4A 109.7 . .
C3 C4 H4B 109.7 . .
H4A C4 H4B 108.2 . .
N1 C5 H5A 109.4 . .
N1 C5 H5B 109.4 . .
N1 C5 C6 111.4(6) . .
H5A C5 H5B 108.0 . .
C6 C5 H5A 109.4 . .
C6 C5 H5B 109.4 . .
N2 C6 C5 108.9(6) . .
N2 C6 H6A 109.9 . .
N2 C6 H6B 109.9 . .
C5 C6 H6A 109.9 . .
C5 C6 H6B 109.9 . .
H6A C6 H6B 108.3 . .
N2 C7 H7A 108.4 . .
N2 C7 H7B 108.4 . .
H7A C7 H7B 107.5 . .
C8 C7 N2 115.4(7) . .
C8 C7 H7A 108.4 . .
C8 C7 H7B 108.4 . .
C7 C8 H8A 109.4 . .
C7 C8 H8B 109.4 . .
C7 C8 C9 110.9(8) . .
H8A C8 H8B 108.0 . .
C9 C8 H8A 109.4 . .
C9 C8 H8B 109.4 . .
C8 C9 H9A 109.5 . .
C8 C9 H9B 109.5 . .
C8 C9 H9C 109.5 . .
H9A C9 H9B 109.5 . .
H9A C9 H9C 109.5 . .
H9B C9 H9C 109.5 . .

loop_
_geom_bond_atom_site_label_1
_geom_bond_atom_site_label_2
_geom_bond_distance
_geom_bond_site_symmetry_2
I1 Ag1 2.8230(10) .
I1 Ag2 2.7753(10) .
I2 Ag1 2.8796(11) .
I2 Ag2 3.0652(14) 5_666
I2 Ag2 3.1344(14) .
I3 Ag1 2.8427(10) 5_666
I3 Ag2 2.7645(11) .
Ag1 I3 2.8427(10) 5_666
Ag1 Ag2 2.9846(11) .
Ag1 Ag2 3.0320(11) 5_666
Ag1 N1 2.421(7) .
Ag2 I2 3.0652(14) 5_666
Ag2 Ag1 3.0319(11) 5_666
Ag2 Ag2 2.9326(18) 5_666
N1 C1 1.479(11) .
N1 C3 1.496(11) .
N1 C5 1.460(11) .
N2 C2 1.505(10) .
N2 C4 1.504(10) .
N2 C6 1.507(10) .
N2 C7 1.507(10) .
C1 H1A 0.9700 .
C1 H1B 0.9700 .
C1 C2 1.519(12) .
C2 H2A 0.9700 .
C2 H2B 0.9700 .
C3 H3A 0.9700 .
C3 H3B 0.9700 .
C3 C4 1.530(12) .
C4 H4A 0.9700 .
C4 H4B 0.9700 .
C5 H5A 0.9700 .
C5 H5B 0.9700 .
C5 C6 1.546(12) .
C6 H6A 0.9700 .
C6 H6B 0.9700 .
C7 H7A 0.9700 .
C7 H7B 0.9700 .
C7 C8 1.491(13) .
C8 H8A 0.9700 .
C8 H8B 0.9700 .
C8 C9 1.519(13) .
C9 H9A 0.9600 .
C9 H9B 0.9600 .
C9 H9C 0.9600 .

loop_
_geom_torsion_atom_site_label_1
_geom_torsion_atom_site_label_2
_geom_torsion_atom_site_label_3
_geom_torsion_atom_site_label_4
_geom_torsion
Ag1 N1 C1 C2 174.0(6)
Ag1 N1 C3 C4 173.4(5)
Ag1 N1 C5 C6 176.8(6)
N1 C1 C2 N2 8.7(10)
N1 C3 C4 N2 9.1(10)
N1 C5 C6 N2 9.0(10)
N2 C7 C8 C9 168.6(9)
C1 N1 C3 C4 -63.5(9)
C1 N1 C5 C6 52.9(9)
C2 N2 C4 C3 53.4(8)
C2 N2 C6 C5 -63.8(8)
C2 N2 C7 C8 52.4(10)
C3 N1 C1 C2 53.3(9)
C3 N1 C5 C6 -64.0(9)
C4 N2 C2 C1 -63.7(8)
C4 N2 C6 C5 53.8(8)
C4 N2 C7 C8 -69.5(10)
C5 N1 C1 C2 -64.0(9)
C5 N1 C3 C4 53.7(9)
C6 N2 C2 C1 53.7(8)
C6 N2 C4 C3 -63.9(8)
C6 N2 C7 C8 171.7(8)
C7 N2 C2 C1 172.9(7)
C7 N2 C4 C3 177.4(7)
C7 N2 C6 C5 174.4(7)
